data_7039304
loop_
_publ_author_name
'Salpage, Sahan R.'
'Paul, Avishek'
'Som, Bozumeh'
'Banerjee, Tanmay'
'Hanson, Kenneth'
'Smith, Mark D.'
'Vannucci, Aaron K.'
'Shimizu, Linda S.'

_publ_section_title
;
 Structural, electrochemical and photophysical properties of an exocyclic
 di-ruthenium complex and its application as a photosensitizer.
;
_journal_issue 23
_journal_name_full 'Dalton transactions (Cambridge, England : 2003)'
_journal_page_first 9601
_journal_page_last 9607
_journal_paper_doi 10.1039/c6dt01377e
_journal_volume 45
_journal_year 2016
_chemical_formula_moiety 'C66 H56 N16 O2 Ru2, 4(Cl), 6(H2 O)'
_chemical_formula_sum 'C66 H68 Cl4 N16 O8 Ru2'
_chemical_formula_weight 1557.30
_chemical_name_systematic
;
 ? 
;
_space_group_crystal_system monoclinic
_space_group_IT_number 15
_space_group_name_Hall '-C 2yc'
_space_group_name_H-M_alt 'C 1 2/c 1'
_symmetry_space_group_name_Hall '-C 2yc'
_symmetry_space_group_name_H-M 'C 1 2/c 1'
_atom_sites_solution_hydrogens geom
_atom_sites_solution_primary direct
_atom_sites_solution_secondary difmap
_audit_creation_date 2012-08-24
_audit_creation_method
;
  Olex2 1.1
  (compiled Nov  1 2011 20:42:30, GUI svn.r3906)
;
_audit_update_record
;
2016-04-06 deposited with the CCDC.
2016-05-17 downloaded from the CCDC.
;
_cell_angle_alpha 90.00
_cell_angle_beta 102.976(4)
_cell_angle_gamma 90.00
_cell_formula_units_Z 4
_cell_length_a 22.283(4)
_cell_length_b 12.976(2)
_cell_length_c 22.649(4)
_cell_measurement_reflns_used 3647
_cell_measurement_temperature 100(2)
_cell_measurement_theta_max 24.535
_cell_measurement_theta_min 2.317
_cell_volume 6381.6(19)
_computing_cell_refinement 'SAINT-Plus Version 6.45 (Bruker, 2001)'
_computing_data_collection 'SMART Version 5.625 (Bruker, 2001)'
_computing_data_reduction 'SAINT-Plus Version 6.45 (Bruker, 2001)'
_computing_molecular_graphics
;
O. V. Dolomanov, L. J. Bourhis, R. J. Gildea, J. A. K. Howard and H. Puschmann,
OLEX2: a complete structure solution, refinement and analysis program.
J. Appl. Cryst. (2009). 42, 339-341.
;
_computing_publication_material
;
O. V. Dolomanov, L. J. Bourhis, R. J. Gildea, J. A. K. Howard and H. Puschmann,
OLEX2: a complete structure solution, refinement and analysis program.
J. Appl. Cryst. (2009). 42, 339-341.
;
_computing_structure_refinement
;
SHELXL, G.M. Sheldrick, Acta Cryst.
2008). A64, 112-122
;
_computing_structure_solution 'SHELXS97 (Sheldrick, 1997)'
_diffrn_ambient_temperature 100(2)
_diffrn_measured_fraction_theta_full 0.995
_diffrn_measured_fraction_theta_max 0.995
_diffrn_measurement_device_type 'Bruker SMART APEX CCD diffractometer'
_diffrn_measurement_method 'omega scans'
_diffrn_radiation_monochromator graphite
_diffrn_radiation_type MoK\a
_diffrn_radiation_wavelength 0.71073
_diffrn_reflns_av_R_equivalents 0.0787
_diffrn_reflns_av_unetI/netI 0.0830
_diffrn_reflns_limit_h_max 27
_diffrn_reflns_limit_h_min -27
_diffrn_reflns_limit_k_max 15
_diffrn_reflns_limit_k_min -16
_diffrn_reflns_limit_l_max 28
_diffrn_reflns_limit_l_min -28
_diffrn_reflns_number 31245
_diffrn_reflns_theta_full 26.49
_diffrn_reflns_theta_max 26.49
_diffrn_reflns_theta_min 1.83
_diffrn_source 'sealed tube'
_diffrn_source_current 37.0
_diffrn_source_power 1.739
_diffrn_source_target Mo
_diffrn_source_voltage 47.0
_exptl_absorpt_coefficient_mu 0.712
_exptl_absorpt_correction_type none
_exptl_crystal_colour orange
_exptl_crystal_colour_primary orange
_exptl_crystal_density_diffrn 1.621
_exptl_crystal_density_method 'not measured'
_exptl_crystal_description plate
_exptl_crystal_F_000 3184
_exptl_crystal_size_max 0.24
_exptl_crystal_size_mid 0.2
_exptl_crystal_size_min 0.16
_refine_diff_density_max 1.388
_refine_diff_density_min -0.620
_refine_diff_density_rms 0.109
_refine_ls_extinction_method none
_refine_ls_goodness_of_fit_ref 0.956
_refine_ls_hydrogen_treatment mixed
_refine_ls_matrix_type full
_refine_ls_number_parameters 447
_refine_ls_number_reflns 6574
_refine_ls_number_restraints 0
_refine_ls_restrained_S_all 0.956
_refine_ls_R_factor_all 0.0700
_refine_ls_R_factor_gt 0.0472
_refine_ls_shift/su_max 0.001
_refine_ls_shift/su_mean 0.000
_refine_ls_structure_factor_coef Fsqd
_refine_ls_weighting_details 'calc w=1/[\s^2^(Fo^2^)+(0.0530P)^2^+0.0000P] where P=(Fo^2^+2Fc^2^)/3'
_refine_ls_weighting_scheme calc
_refine_ls_wR_factor_gt 0.1102
_refine_ls_wR_factor_ref 0.1182
_reflns_number_gt 4643
_reflns_number_total 6574
_reflns_threshold_expression >2sigma(I)
_cod_data_source_file c6dt01377e2.cif
_cod_data_source_block srs193m
_cod_depositor_comments 'Adding full bibliography for 7039304.cif.'
_cod_original_cell_volume 6381.5(19)
_cod_database_code 7039304

loop_
_space_group_symop_id
_space_group_symop_operation_xyz
1 'x, y, z'
2 '-x, y, -z+1/2'
3 'x+1/2, y+1/2, z'
4 '-x+1/2, y+1/2, -z+1/2'
5 '-x, -y, -z'
6 'x, -y, z-1/2'
7 '-x+1/2, -y+1/2, -z'
8 'x+1/2, -y+1/2, z-1/2'

loop_
_atom_site_label
_atom_site_type_symbol
_atom_site_fract_x
_atom_site_fract_y
_atom_site_fract_z
_atom_site_U_iso_or_equiv
_atom_site_adp_type
_atom_site_occupancy
_atom_site_symmetry_multiplicity
_atom_site_calc_flag
_atom_site_refinement_flags
Ru1 Ru 0.343709(15) 0.34642(3) 0.273928(15) 0.02014(11) Uani 1 1 d .
O1 O 0.63885(14) 0.2867(2) 0.44836(13) 0.0296(7) Uani 1 1 d .
N1 N 0.68089(18) 0.1319(3) 0.48139(17) 0.0261(9) Uani 1 1 d .
H1 H 0.6730(19) 0.075(3) 0.4891(18) 0.015(12) Uiso 1 1 d .
N2 N 0.58443(17) 0.1763(3) 0.49375(17) 0.0254(9) Uani 1 1 d .
H2 H 0.5824(19) 0.117(3) 0.5039(18) 0.016(12) Uiso 1 1 d .
N3 N 0.41406(15) 0.2571(3) 0.32327(15) 0.0194(8) Uani 1 1 d .
N4 N 0.33737(15) 0.2173(3) 0.21970(15) 0.0200(8) Uani 1 1 d .
N5 N 0.26435(15) 0.4088(3) 0.22162(15) 0.0217(8) Uani 1 1 d .
N6 N 0.28042(16) 0.2948(3) 0.32053(16) 0.0229(8) Uani 1 1 d .
N7 N 0.36261(15) 0.4806(3) 0.32366(15) 0.0222(8) Uani 1 1 d .
N8 N 0.39918(16) 0.4224(3) 0.22560(15) 0.0244(8) Uani 1 1 d .
C1 C 0.6347(2) 0.2026(3) 0.47275(18) 0.0232(10) Uani 1 1 d .
C2 C 0.52752(19) 0.2336(3) 0.47522(18) 0.0259(10) Uani 1 1 d .
H2C H 0.5370 0.3082 0.4780 0.031 Uiso 1 1 calc R
H2D H 0.5009 0.2185 0.5038 0.031 Uiso 1 1 calc R
C3 C 0.44956(18) 0.2771(3) 0.37934(18) 0.0212(9) Uani 1 1 d .
H3 H 0.4447 0.3416 0.3975 0.025 Uiso 1 1 calc R
C4 C 0.49216(19) 0.2089(3) 0.41112(19) 0.0241(10) Uani 1 1 d .
C5 C 0.5002(2) 0.1160(3) 0.3839(2) 0.0271(10) Uani 1 1 d .
H5 H 0.5299 0.0679 0.4041 0.032 Uiso 1 1 calc R
C6 C 0.46502(19) 0.0940(3) 0.32735(19) 0.0255(10) Uani 1 1 d .
H6 H 0.4705 0.0306 0.3083 0.031 Uiso 1 1 calc R
C7 C 0.42183(18) 0.1638(3) 0.29825(18) 0.0211(9) Uani 1 1 d .
C8 C 0.38084(18) 0.1448(3) 0.23863(18) 0.0200(9) Uani 1 1 d .
C9 C 0.38715(19) 0.0610(3) 0.20241(19) 0.0235(10) Uani 1 1 d .
H9 H 0.4164 0.0087 0.2176 0.028 Uiso 1 1 calc R
C10 C 0.35118(19) 0.0535(3) 0.14461(19) 0.0250(10) Uani 1 1 d .
H10 H 0.3555 -0.0034 0.1195 0.030 Uiso 1 1 calc R
C11 C 0.30831(19) 0.1307(3) 0.12355(19) 0.0228(10) Uani 1 1 d .
C12 C 0.30206(18) 0.2081(3) 0.16336(19) 0.0230(10) Uani 1 1 d .
H12 H 0.2708 0.2582 0.1502 0.028 Uiso 1 1 calc R
C13 C 0.2755(2) 0.1359(3) 0.05730(19) 0.0263(10) Uani 1 1 d .
H13A H 0.2464 0.0775 0.0476 0.032 Uiso 1 1 calc R
H13B H 0.2515 0.2007 0.0496 0.032 Uiso 1 1 calc R
C21 C 0.2606(2) 0.4616(3) 0.16983(19) 0.0276(10) Uani 1 1 d .
H21 H 0.2974 0.4848 0.1595 0.033 Uiso 1 1 calc R
C22 C 0.2048(2) 0.4831(3) 0.1313(2) 0.0316(11) Uani 1 1 d .
H22 H 0.2032 0.5203 0.0949 0.038 Uiso 1 1 calc R
C23 C 0.1513(2) 0.4500(4) 0.1462(2) 0.0361(12) Uani 1 1 d .
H23 H 0.1124 0.4624 0.1197 0.043 Uiso 1 1 calc R
C24 C 0.1553(2) 0.3990(4) 0.1999(2) 0.0326(11) Uani 1 1 d .
H24 H 0.1189 0.3776 0.2116 0.039 Uiso 1 1 calc R
C25 C 0.2114(2) 0.3789(3) 0.2365(2) 0.0248(10) Uani 1 1 d .
C26 C 0.2207(2) 0.3213(3) 0.2949(2) 0.0289(11) Uani 1 1 d .
C27 C 0.1731(2) 0.2976(4) 0.3229(2) 0.0351(12) Uani 1 1 d .
H27 H 0.1318 0.3154 0.3044 0.042 Uiso 1 1 calc R
C28 C 0.1867(2) 0.2478(4) 0.3783(2) 0.0393(13) Uani 1 1 d .
H28 H 0.1546 0.2316 0.3983 0.047 Uiso 1 1 calc R
C29 C 0.2455(2) 0.2220(4) 0.4041(2) 0.0379(12) Uani 1 1 d .
H29 H 0.2555 0.1884 0.4424 0.045 Uiso 1 1 calc R
C30 C 0.2908(2) 0.2458(4) 0.3733(2) 0.0355(12) Uani 1 1 d .
H30 H 0.3319 0.2258 0.3911 0.043 Uiso 1 1 calc R
C31 C 0.3498(2) 0.5018(4) 0.3775(2) 0.0301(11) Uani 1 1 d .
H31 H 0.3296 0.4510 0.3962 0.036 Uiso 1 1 calc R
C32 C 0.3650(2) 0.5957(4) 0.4069(2) 0.0312(11) Uani 1 1 d .
H32 H 0.3560 0.6079 0.4454 0.037 Uiso 1 1 calc R
C33 C 0.3928(2) 0.6694(4) 0.3799(2) 0.0347(12) Uani 1 1 d .
H33 H 0.4029 0.7343 0.3990 0.042 Uiso 1 1 calc R
C34 C 0.4063(2) 0.6498(3) 0.3251(2) 0.0307(11) Uani 1 1 d .
H34 H 0.4255 0.7009 0.3057 0.037 Uiso 1 1 calc R
C35 C 0.3916(2) 0.5551(3) 0.29823(19) 0.0249(10) Uani 1 1 d .
C36 C 0.4096(2) 0.5245(3) 0.2417(2) 0.0283(11) Uani 1 1 d .
C37 C 0.4350(2) 0.5912(4) 0.2058(2) 0.0343(12) Uani 1 1 d .
H37 H 0.4418 0.6614 0.2172 0.041 Uiso 1 1 calc R
C38 C 0.4503(2) 0.5552(4) 0.1537(2) 0.0362(12) Uani 1 1 d .
H38 H 0.4657 0.6009 0.1278 0.043 Uiso 1 1 calc R
C39 C 0.4430(2) 0.4529(4) 0.1401(2) 0.0314(11) Uani 1 1 d .
H39 H 0.4550 0.4256 0.1056 0.038 Uiso 1 1 calc R
C40 C 0.41775(19) 0.3895(4) 0.1773(2) 0.0294(11) Uani 1 1 d .
H40 H 0.4135 0.3182 0.1676 0.035 Uiso 1 1 calc R
Cl1 Cl 0.61133(6) 0.90766(10) 0.49387(6) 0.0439(3) Uani 1 1 d .
Cl2 Cl 0.5000 0.5000 0.5000 0.0456(5) Uani 1 2 d S
Cl3 Cl 0.5000 0.84919(11) 0.2500 0.0245(3) Uani 1 2 d S
O2 O 0.68995(16) 0.5016(3) 0.45303(16) 0.0515(10) Uani 1 1 d .
H2A H 0.6754 0.4409 0.4479 0.077 Uiso 1 1 d R
H2B H 0.6609 0.5396 0.4592 0.077 Uiso 1 1 d R
O3 O 0.61333(18) 0.6474(4) 0.49633(17) 0.0544(10) Uani 1 1 d .
H3A H 0.5811 0.6106 0.4858 0.09(3) Uiso 1 1 d R
H3B H 0.6033 0.7093 0.4865 0.08(3) Uiso 1 1 d R
O4 O 0.4983(2) 0.8469(3) 0.3889(2) 0.0732(14) Uani 1 1 d .
H4A H 0.5329 0.8565 0.4132 0.10(3) Uiso 1 1 d R
H4B H 0.5099 0.8417 0.3558 0.12(3) Uiso 1 1 d R

loop_
_atom_site_aniso_label
_atom_site_aniso_U_11
_atom_site_aniso_U_22
_atom_site_aniso_U_33
_atom_site_aniso_U_23
_atom_site_aniso_U_13
_atom_site_aniso_U_12
Ru1 0.02090(19) 0.01977(19) 0.02020(19) 0.00052(15) 0.00557(14) 0.00246(15)
O1 0.0394(19) 0.0256(18) 0.0231(17) 0.0017(14) 0.0051(15) 0.0001(15)
N1 0.029(2) 0.026(2) 0.022(2) 0.0043(17) 0.0044(17) 0.0006(18)
N2 0.027(2) 0.025(2) 0.023(2) 0.0029(17) 0.0041(17) 0.0026(17)
N3 0.0181(18) 0.0203(19) 0.0213(19) -0.0005(15) 0.0073(15) 0.0009(15)
N4 0.0188(18) 0.0203(19) 0.0212(19) 0.0021(15) 0.0051(15) 0.0003(15)
N5 0.0223(19) 0.0189(19) 0.024(2) -0.0017(15) 0.0065(16) 0.0011(15)
N6 0.0232(19) 0.0189(19) 0.027(2) 0.0023(16) 0.0053(16) 0.0030(15)
N7 0.0206(18) 0.024(2) 0.022(2) 0.0010(16) 0.0053(16) 0.0057(15)
N8 0.029(2) 0.023(2) 0.022(2) 0.0006(16) 0.0072(17) 0.0007(16)
C1 0.027(2) 0.028(2) 0.012(2) -0.0031(19) -0.0014(18) -0.005(2)
C2 0.028(2) 0.030(3) 0.020(2) -0.0007(19) 0.007(2) 0.005(2)
C3 0.021(2) 0.023(2) 0.020(2) -0.0018(18) 0.0076(19) -0.0031(18)
C4 0.021(2) 0.031(3) 0.022(2) 0.0007(19) 0.0076(19) 0.0004(19)
C5 0.025(2) 0.029(2) 0.026(2) 0.000(2) 0.003(2) 0.006(2)
C6 0.028(2) 0.022(2) 0.024(2) -0.0036(19) 0.002(2) 0.0041(19)
C7 0.020(2) 0.025(2) 0.019(2) 0.0010(18) 0.0050(18) 0.0009(19)
C8 0.021(2) 0.020(2) 0.019(2) 0.0021(18) 0.0054(18) -0.0020(18)
C9 0.024(2) 0.022(2) 0.025(2) 0.0026(19) 0.006(2) 0.0023(19)
C10 0.029(2) 0.022(2) 0.024(2) -0.0041(19) 0.006(2) -0.0021(19)
C11 0.019(2) 0.028(3) 0.023(2) -0.0006(19) 0.0081(19) -0.0039(18)
C12 0.018(2) 0.026(2) 0.024(2) 0.0037(19) 0.0028(19) 0.0002(18)
C13 0.026(2) 0.030(3) 0.023(2) -0.0003(19) 0.004(2) 0.0014(19)
C21 0.030(3) 0.026(2) 0.024(2) 0.000(2) 0.002(2) -0.003(2)
C22 0.043(3) 0.026(3) 0.023(3) 0.000(2) 0.002(2) 0.004(2)
C23 0.029(3) 0.035(3) 0.041(3) -0.011(2) 0.001(2) 0.008(2)
C24 0.028(3) 0.034(3) 0.037(3) -0.007(2) 0.009(2) 0.003(2)
C25 0.026(2) 0.019(2) 0.030(3) -0.0075(19) 0.006(2) -0.0004(19)
C26 0.030(3) 0.021(2) 0.036(3) -0.002(2) 0.008(2) 0.000(2)
C27 0.029(3) 0.030(3) 0.050(3) 0.004(2) 0.016(2) -0.001(2)
C28 0.040(3) 0.036(3) 0.049(3) 0.012(3) 0.024(3) -0.001(2)
C29 0.039(3) 0.038(3) 0.040(3) 0.013(2) 0.016(3) 0.001(2)
C30 0.033(3) 0.034(3) 0.041(3) 0.005(2) 0.011(2) 0.003(2)
C31 0.028(2) 0.035(3) 0.027(3) 0.007(2) 0.007(2) 0.010(2)
C32 0.033(3) 0.037(3) 0.024(3) -0.005(2) 0.007(2) 0.006(2)
C33 0.037(3) 0.031(3) 0.035(3) -0.002(2) 0.006(2) 0.006(2)
C34 0.036(3) 0.024(2) 0.032(3) -0.003(2) 0.008(2) -0.001(2)
C35 0.026(2) 0.023(2) 0.024(2) 0.0014(19) 0.002(2) 0.0015(19)
C36 0.025(2) 0.029(3) 0.030(3) 0.001(2) 0.004(2) -0.002(2)
C37 0.040(3) 0.028(3) 0.036(3) 0.001(2) 0.011(2) -0.007(2)
C38 0.035(3) 0.043(3) 0.033(3) 0.004(2) 0.013(2) -0.004(2)
C39 0.031(3) 0.033(3) 0.035(3) -0.008(2) 0.019(2) -0.007(2)
C40 0.025(2) 0.028(3) 0.037(3) -0.003(2) 0.010(2) 0.003(2)
Cl1 0.0432(8) 0.0475(8) 0.0360(7) 0.0077(6) -0.0013(6) -0.0143(6)
Cl2 0.0481(11) 0.0413(11) 0.0499(12) -0.0005(9) 0.0160(9) 0.0090(9)
Cl3 0.0223(7) 0.0178(7) 0.0323(8) 0.000 0.0034(6) 0.000
O2 0.051(2) 0.046(2) 0.060(2) 0.0065(19) 0.017(2) 0.0039(19)
O3 0.050(3) 0.057(3) 0.060(3) 0.003(2) 0.021(2) 0.007(2)
O4 0.071(3) 0.103(4) 0.042(3) 0.010(2) 0.004(3) -0.040(3)

loop_
_atom_type_symbol
_atom_type_description
_atom_type_scat_dispersion_real
_atom_type_scat_dispersion_imag
_atom_type_scat_source
C C 0.0033 0.0016 'International Tables Vol C Tables 4.2.6.8 and 6.1.1.4'
H H 0.0000 0.0000 'International Tables Vol C Tables 4.2.6.8 and 6.1.1.4'
Cl Cl 0.1484 0.1585 'International Tables Vol C Tables 4.2.6.8 and 6.1.1.4'
N N 0.0061 0.0033 'International Tables Vol C Tables 4.2.6.8 and 6.1.1.4'
O O 0.0106 0.0060 'International Tables Vol C Tables 4.2.6.8 and 6.1.1.4'
Ru Ru -1.2594 0.8363 'International Tables Vol C Tables 4.2.6.8 and 6.1.1.4'

loop_
_geom_angle_atom_site_label_1
_geom_angle_atom_site_label_2
_geom_angle_atom_site_label_3
_geom_angle
_geom_angle_site_symmetry_1
_geom_angle_site_symmetry_3
N3 Ru1 N7 98.09(13) . .
N3 Ru1 N8 94.72(13) . .
N4 Ru1 N3 78.97(13) . .
N4 Ru1 N7 170.97(13) . .
N4 Ru1 N8 92.36(13) . .
N5 Ru1 N3 168.84(13) . .
N5 Ru1 N4 92.37(13) . .
N5 Ru1 N7 91.50(13) . .
N5 Ru1 N8 92.64(13) . .
N6 Ru1 N3 93.69(13) . .
N6 Ru1 N4 94.47(13) . .
N6 Ru1 N5 79.86(14) . .
N6 Ru1 N7 94.24(14) . .
N6 Ru1 N8 170.04(13) . .
N7 Ru1 N8 79.31(13) . .
C1 N1 H1 118(3) . .
C1 N1 C13 118.5(4) . 2_655
C13 N1 H1 112(3) 2_655 .
C1 N2 H2 116(3) . .
C1 N2 C2 120.5(4) . .
C2 N2 H2 118(3) . .
C3 N3 Ru1 127.5(3) . .
C3 N3 C7 117.1(3) . .
C7 N3 Ru1 115.2(3) . .
C8 N4 Ru1 115.4(3) . .
C12 N4 Ru1 125.7(3) . .
C12 N4 C8 117.7(4) . .
C21 N5 Ru1 125.3(3) . .
C21 N5 C25 118.4(4) . .
C25 N5 Ru1 115.3(3) . .
C26 N6 Ru1 114.5(3) . .
C30 N6 Ru1 128.1(3) . .
C30 N6 C26 117.2(4) . .
C31 N7 Ru1 127.6(3) . .
C31 N7 C35 117.2(4) . .
C35 N7 Ru1 115.2(3) . .
C36 N8 Ru1 113.7(3) . .
C40 N8 Ru1 128.0(3) . .
C40 N8 C36 117.6(4) . .
O1 C1 N1 122.0(4) . .
O1 C1 N2 122.0(4) . .
N2 C1 N1 115.9(4) . .
N2 C2 H2C 108.8 . .
N2 C2 H2D 108.8 . .
N2 C2 C4 113.6(3) . .
H2C C2 H2D 107.7 . .
C4 C2 H2C 108.8 . .
C4 C2 H2D 108.8 . .
N3 C3 H3 118.2 . .
N3 C3 C4 123.6(4) . .
C4 C3 H3 118.2 . .
C3 C4 C2 120.8(4) . .
C3 C4 C5 118.0(4) . .
C5 C4 C2 121.2(4) . .
C4 C5 H5 120.2 . .
C6 C5 C4 119.5(4) . .
C6 C5 H5 120.2 . .
C5 C6 H6 120.0 . .
C5 C6 C7 120.1(4) . .
C7 C6 H6 120.0 . .
N3 C7 C6 121.7(4) . .
N3 C7 C8 114.8(4) . .
C6 C7 C8 123.5(4) . .
N4 C8 C7 115.3(4) . .
N4 C8 C9 121.3(4) . .
C9 C8 C7 123.3(4) . .
C8 C9 H9 119.9 . .
C10 C9 C8 120.2(4) . .
C10 C9 H9 119.9 . .
C9 C10 H10 120.5 . .
C9 C10 C11 118.9(4) . .
C11 C10 H10 120.5 . .
C10 C11 C13 120.8(4) . .
C12 C11 C10 117.6(4) . .
C12 C11 C13 121.2(4) . .
N4 C12 C11 124.2(4) . .
N4 C12 H12 117.9 . .
C11 C12 H12 117.9 . .
N1 C13 C11 110.9(3) 2_655 .
N1 C13 H13A 109.5 2_655 .
N1 C13 H13B 109.5 2_655 .
C11 C13 H13A 109.5 . .
C11 C13 H13B 109.5 . .
H13A C13 H13B 108.0 . .
N5 C21 H21 119.2 . .
N5 C21 C22 121.7(4) . .
C22 C21 H21 119.2 . .
C21 C22 H22 120.3 . .
C21 C22 C23 119.4(4) . .
C23 C22 H22 120.3 . .
C22 C23 H23 120.7 . .
C24 C23 C22 118.7(5) . .
C24 C23 H23 120.7 . .
C23 C24 H24 120.0 . .
C25 C24 C23 120.1(4) . .
C25 C24 H24 120.0 . .
N5 C25 C24 121.8(4) . .
N5 C25 C26 114.1(4) . .
C24 C25 C26 124.2(4) . .
N6 C26 C25 115.4(4) . .
N6 C26 C27 121.4(4) . .
C27 C26 C25 123.2(4) . .
C26 C27 H27 120.5 . .
C28 C27 C26 119.0(5) . .
C28 C27 H27 120.5 . .
C27 C28 H28 120.0 . .
C29 C28 C27 120.1(4) . .
C29 C28 H28 120.0 . .
C28 C29 H29 120.9 . .
C28 C29 C30 118.2(5) . .
C30 C29 H29 120.9 . .
N6 C30 C29 124.1(5) . .
N6 C30 H30 118.0 . .
C29 C30 H30 118.0 . .
N7 C31 H31 118.8 . .
N7 C31 C32 122.5(4) . .
C32 C31 H31 118.8 . .
C31 C32 H32 120.5 . .
C33 C32 C31 119.0(4) . .
C33 C32 H32 120.5 . .
C32 C33 H33 120.2 . .
C32 C33 C34 119.6(5) . .
C34 C33 H33 120.2 . .
C33 C34 H34 120.3 . .
C33 C34 C35 119.4(4) . .
C35 C34 H34 120.3 . .
N7 C35 C34 122.3(4) . .
N7 C35 C36 115.0(4) . .
C34 C35 C36 122.6(4) . .
N8 C36 C35 115.1(4) . .
N8 C36 C37 120.6(4) . .
C37 C36 C35 124.3(4) . .
C36 C37 H37 120.0 . .
C38 C37 C36 120.0(5) . .
C38 C37 H37 120.0 . .
C37 C38 H38 120.6 . .
C39 C38 C37 118.7(5) . .
C39 C38 H38 120.6 . .
C38 C39 H39 120.4 . .
C38 C39 C40 119.1(4) . .
C40 C39 H39 120.4 . .
N8 C40 C39 123.7(4) . .
N8 C40 H40 118.1 . .
C39 C40 H40 118.1 . .
H2A O2 H2B 106.2 . .
H3A O3 H3B 107.6 . .
H4A O4 H4B 100.0 . .

loop_
_geom_bond_atom_site_label_1
_geom_bond_atom_site_label_2
_geom_bond_distance
_geom_bond_site_symmetry_2
Ru1 N3 2.064(3) .
Ru1 N4 2.064(3) .
Ru1 N5 2.060(3) .
Ru1 N6 2.054(3) .
Ru1 N7 2.065(3) .
Ru1 N8 2.075(3) .
O1 C1 1.235(5) .
N1 H1 0.79(4) .
N1 C1 1.360(6) .
N1 C13 1.449(5) 2_655
N2 H2 0.81(4) .
N2 C1 1.356(5) .
N2 C2 1.449(5) .
N3 C3 1.362(5) .
N3 C7 1.365(5) .
N4 C8 1.349(5) .
N4 C12 1.346(5) .
N5 C21 1.345(5) .
N5 C25 1.355(5) .
N6 C26 1.370(5) .
N6 C30 1.329(6) .
N7 C31 1.341(5) .
N7 C35 1.361(5) .
N8 C36 1.380(5) .
N8 C40 1.325(5) .
C2 H2C 0.9900 .
C2 H2D 0.9900 .
C2 C4 1.522(6) .
C3 H3 0.9500 .
C3 C4 1.377(6) .
C4 C5 1.384(6) .
C5 H5 0.9500 .
C5 C6 1.373(6) .
C6 H6 0.9500 .
C6 C7 1.377(6) .
C7 C8 1.471(6) .
C8 C9 1.388(6) .
C9 H9 0.9500 .
C9 C10 1.376(6) .
C10 H10 0.9500 .
C10 C11 1.393(6) .
C11 C12 1.377(6) .
C11 C13 1.516(6) .
C12 H12 0.9500 .
C13 N1 1.449(5) 2_655
C13 H13A 0.9900 .
C13 H13B 0.9900 .
C21 H21 0.9500 .
C21 C22 1.378(6) .
C22 H22 0.9500 .
C22 C23 1.378(6) .
C23 H23 0.9500 .
C23 C24 1.370(7) .
C24 H24 0.9500 .
C24 C25 1.361(6) .
C25 C26 1.494(6) .
C26 C27 1.387(6) .
C27 H27 0.9500 .
C27 C28 1.384(7) .
C28 H28 0.9500 .
C28 C29 1.351(7) .
C29 H29 0.9500 .
C29 C30 1.385(6) .
C30 H30 0.9500 .
C31 H31 0.9500 .
C31 C32 1.393(6) .
C32 H32 0.9500 .
C32 C33 1.360(7) .
C33 H33 0.9500 .
C33 C34 1.363(6) .
C34 H34 0.9500 .
C34 C35 1.378(6) .
C35 C36 1.479(6) .
C36 C37 1.390(6) .
C37 H37 0.9500 .
C37 C38 1.383(6) .
C38 H38 0.9500 .
C38 C39 1.365(6) .
C39 H39 0.9500 .
C39 C40 1.383(6) .
C40 H40 0.9500 .
Cl2 Cl2 0.0000 5_666
Cl3 Cl3 0.000(3) 2_655
O2 H2A 0.8500 .
O2 H2B 0.8499 .
O3 H3A 0.8501 .
O3 H3B 0.8501 .
O4 H4A 0.8498 .
O4 H4B 0.8500 .

loop_
_geom_hbond_atom_site_label_D
_geom_hbond_atom_site_label_H
_geom_hbond_atom_site_label_A
_geom_hbond_distance_DH
_geom_hbond_distance_HA
_geom_hbond_distance_DA
_geom_hbond_angle_DHA
_geom_hbond_site_symmetry_A
N1 H1 Cl1 0.79(4) 2.58(4) 3.338(4) 161(4) 1_545
N2 H2 Cl1 0.81(4) 2.81(4) 3.537(4) 150(4) 1_545
O2 H2A O1 0.85 2.16 3.006(5) 172.0 .
O2 H2B O3 0.85 2.05 2.865(5) 161.5 .
O3 H3A Cl2 0.85 2.39 3.184(4) 156.6 5_666
O3 H3A Cl2 0.85 2.39 3.184(4) 156.6 .
O3 H3B Cl1 0.85 2.58 3.377(5) 156.1 .
O4 H4A Cl1 0.85 2.32 3.150(5) 164.5 .
O4 H4B Cl3 0.85 2.36 3.155(5) 156.5 2_655
O4 H4B Cl3 0.85 2.36 3.155(5) 156.5 .

loop_
_geom_torsion_atom_site_label_1
_geom_torsion_atom_site_label_2
_geom_torsion_atom_site_label_3
_geom_torsion_atom_site_label_4
_geom_torsion
_geom_torsion_site_symmetry_1
_geom_torsion_site_symmetry_4
Ru1 N3 C3 C4 174.3(3) . .
Ru1 N3 C7 C6 -176.9(3) . .
Ru1 N3 C7 C8 3.1(4) . .
Ru1 N4 C8 C7 6.4(4) . .
Ru1 N4 C8 C9 -171.1(3) . .
Ru1 N4 C12 C11 165.5(3) . .
Ru1 N5 C21 C22 166.8(3) . .
Ru1 N5 C25 C24 -168.3(3) . .
Ru1 N5 C25 C26 10.5(4) . .
Ru1 N6 C26 C25 2.5(5) . .
Ru1 N6 C26 C27 -176.0(3) . .
Ru1 N6 C30 C29 173.9(4) . .
Ru1 N7 C31 C32 179.9(3) . .
Ru1 N7 C35 C34 178.6(3) . .
Ru1 N7 C35 C36 -4.9(5) . .
Ru1 N8 C36 C35 12.9(5) . .
Ru1 N8 C36 C37 -166.9(3) . .
Ru1 N8 C40 C39 165.1(3) . .
N2 C2 C4 C3 -158.5(4) . .
N2 C2 C4 C5 23.7(6) . .
N3 Ru1 N4 C8 -3.7(3) . .
N3 Ru1 N4 C12 -170.7(3) . .
N3 Ru1 N5 C21 -120.9(7) . .
N3 Ru1 N5 C25 48.1(8) . .
N3 Ru1 N6 C26 -168.5(3) . .
N3 Ru1 N6 C30 16.2(4) . .
N3 Ru1 N7 C31 -77.4(3) . .
N3 Ru1 N7 C35 102.4(3) . .
N3 Ru1 N8 C36 -109.3(3) . .
N3 Ru1 N8 C40 80.9(4) . .
N3 C3 C4 C2 -176.3(4) . .
N3 C3 C4 C5 1.6(6) . .
N3 C7 C8 N4 -6.3(5) . .
N3 C7 C8 C9 171.1(4) . .
N4 Ru1 N3 C3 -174.1(3) . .
N4 Ru1 N3 C7 0.1(3) . .
N4 Ru1 N5 C21 -82.1(3) . .
N4 Ru1 N5 C25 86.9(3) . .
N4 Ru1 N6 C26 -89.3(3) . .
N4 Ru1 N6 C30 95.4(4) . .
N4 Ru1 N8 C36 171.6(3) . .
N4 Ru1 N8 C40 1.8(4) . .
N4 C8 C9 C10 3.8(6) . .
N5 Ru1 N3 C3 -134.4(6) . .
N5 Ru1 N3 C7 39.7(8) . .
N5 Ru1 N4 C8 -176.6(3) . .
N5 Ru1 N4 C12 16.4(3) . .
N5 Ru1 N6 C26 2.3(3) . .
N5 Ru1 N6 C30 -173.0(4) . .
N5 Ru1 N7 C31 96.9(3) . .
N5 Ru1 N7 C35 -83.3(3) . .
N5 Ru1 N8 C36 79.1(3) . .
N5 Ru1 N8 C40 -90.7(4) . .
N5 C21 C22 C23 0.2(7) . .
N5 C25 C26 N6 -8.5(5) . .
N5 C25 C26 C27 169.9(4) . .
N6 Ru1 N3 C3 -80.2(3) . .
N6 Ru1 N3 C7 94.0(3) . .
N6 Ru1 N4 C8 -96.6(3) . .
N6 Ru1 N4 C12 96.4(3) . .
N6 Ru1 N5 C21 -176.2(4) . .
N6 Ru1 N5 C25 -7.2(3) . .
N6 Ru1 N7 C31 17.0(4) . .
N6 Ru1 N7 C35 -163.2(3) . .
N6 C26 C27 C28 1.0(7) . .
N7 Ru1 N3 C3 14.6(3) . .
N7 Ru1 N3 C7 -171.2(3) . .
N7 Ru1 N5 C21 89.7(3) . .
N7 Ru1 N5 C25 -101.3(3) . .
N7 Ru1 N6 C26 93.1(3) . .
N7 Ru1 N6 C30 -82.2(4) . .
N7 Ru1 N8 C36 -11.9(3) . .
N7 Ru1 N8 C40 178.2(4) . .
N7 C31 C32 C33 1.2(7) . .
N7 C35 C36 N8 -5.4(5) . .
N7 C35 C36 C37 174.4(4) . .
N8 Ru1 N3 C3 94.4(3) . .
N8 Ru1 N3 C7 -91.4(3) . .
N8 Ru1 N4 C8 90.7(3) . .
N8 Ru1 N4 C12 -76.4(3) . .
N8 Ru1 N5 C21 10.3(3) . .
N8 Ru1 N5 C25 179.4(3) . .
N8 Ru1 N7 C31 -170.7(4) . .
N8 Ru1 N7 C35 9.1(3) . .
N8 C36 C37 C38 -0.3(7) . .
C1 N2 C2 C4 75.9(5) . .
C2 N2 C1 O1 15.6(6) . .
C2 N2 C1 N1 -165.8(4) . .
C2 C4 C5 C6 176.3(4) . .
C3 N3 C7 C6 -2.1(6) . .
C3 N3 C7 C8 177.9(3) . .
C3 C4 C5 C6 -1.5(6) . .
C4 C5 C6 C7 -0.3(7) . .
C5 C6 C7 N3 2.2(6) . .
C5 C6 C7 C8 -177.9(4) . .
C6 C7 C8 N4 173.8(4) . .
C6 C7 C8 C9 -8.8(6) . .
C7 N3 C3 C4 0.2(6) . .
C7 C8 C9 C10 -173.4(4) . .
C8 N4 C12 C11 -1.3(6) . .
C8 C9 C10 C11 -0.5(6) . .
C9 C10 C11 C12 -3.4(6) . .
C9 C10 C11 C13 169.5(4) . .
C10 C11 C12 N4 4.5(6) . .
C10 C11 C13 N1 -51.1(5) . 2_655
C12 N4 C8 C7 174.5(3) . .
C12 N4 C8 C9 -2.9(6) . .
C12 C11 C13 N1 121.5(4) . 2_655
C13 N1 C1 O1 -23.5(6) 2_655 .
C13 N1 C1 N2 157.9(4) 2_655 .
C13 C11 C12 N4 -168.4(4) . .
C21 N5 C25 C24 1.5(6) . .
C21 N5 C25 C26 -179.7(4) . .
C21 C22 C23 C24 1.7(7) . .
C22 C23 C24 C25 -2.1(7) . .
C23 C24 C25 N5 0.5(7) . .
C23 C24 C25 C26 -178.2(4) . .
C24 C25 C26 N6 170.2(4) . .
C24 C25 C26 C27 -11.4(7) . .
C25 N5 C21 C22 -1.9(6) . .
C25 C26 C27 C28 -177.3(4) . .
C26 N6 C30 C29 -1.3(7) . .
C26 C27 C28 C29 -0.6(8) . .
C27 C28 C29 C30 -0.7(8) . .
C28 C29 C30 N6 1.7(8) . .
C30 N6 C26 C25 178.3(4) . .
C30 N6 C26 C27 -0.1(6) . .
C31 N7 C35 C34 -1.6(6) . .
C31 N7 C35 C36 174.9(4) . .
C31 C32 C33 C34 -1.1(7) . .
C32 C33 C34 C35 -0.3(7) . .
C33 C34 C35 N7 1.7(7) . .
C33 C34 C35 C36 -174.5(4) . .
C34 C35 C36 N8 171.1(4) . .
C34 C35 C36 C37 -9.1(7) . .
C35 N7 C31 C32 0.1(6) . .
C35 C36 C37 C38 179.9(4) . .
C36 N8 C40 C39 -4.5(6) . .
C36 C37 C38 C39 -3.3(7) . .
C37 C38 C39 C40 3.1(7) . .
C38 C39 C40 N8 0.9(7) . .
C40 N8 C36 C35 -176.1(4) . .
C40 N8 C36 C37 4.1(6) . .
